data_7230142
loop_
_publ_author_name
'Pisk, Jana'
'Hrenar, Tomica'
'Rub\<ci\'c, Mirta'
'Pavlovi\'c, Gordana'
'Damjanovi\'c, Vladimir'
'Lovri\'c, Jasna'
'Cindri\'c, Marina'
'Vrdoljak, Vi\<snja'

_publ_section_title
;
 Comparative studies on conventional and solvent-free synthesis toward
 hydrazones: application of PXRD and chemometric data analysis in
 mechanochemical reaction monitoring
;
_journal_issue 13
_journal_name_full CrystEngComm
_journal_page_first 1804
_journal_paper_doi 10.1039/C7CE02136D
_journal_volume 20
_journal_year 2018
_chemical_formula_sum 'C15 H17 N3 O4'
_chemical_formula_weight 303.32
_space_group_crystal_system orthorhombic
_space_group_IT_number 33
_space_group_name_Hall 'P 2c -2n'
_space_group_name_H-M_alt 'P n a 21'
_symmetry_space_group_name_Hall 'P 2c -2n'
_symmetry_space_group_name_H-M 'P n a 21'
_atom_sites_solution_hydrogens mixed
_audit_creation_method SHELXL-2014/7
_audit_update_record
;
2017-11-29 deposited with the CCDC.
2018-02-12 downloaded from the CCDC.
;
_cell_angle_alpha 90
_cell_angle_beta 90
_cell_angle_gamma 90
_cell_formula_units_Z 4
_cell_length_a 24.185(3)
_cell_length_b 12.6631(18)
_cell_length_c 4.7046(8)
_cell_measurement_reflns_used 640
_cell_measurement_temperature 296(2)
_cell_measurement_theta_max 22.4290
_cell_measurement_theta_min 4.4580
_cell_volume 1440.8(4)
_computing_cell_refinement
;
CrysAlisPro, Agilent Technologies,
Version 1.171.37.35 (release 27-03-2014 CrysAlis171 .NET)
(compiled Mar 27 2014,17:12:48)
;
_computing_data_collection
;
CrysAlisPro, Agilent Technologies,
Version 1.171.37.35 (release 27-03-2014 CrysAlis171 .NET)
(compiled Mar 27 2014,17:12:48)
;
_computing_data_reduction
;
CrysAlisPro, Agilent Technologies,
Version 1.171.37.35 (release 27-03-2014 CrysAlis171 .NET)
(compiled Mar 27 2014,17:12:48)
;
_computing_molecular_graphics 'MERCURY 3.8. (CCDC, 2016)'
_computing_publication_material 'SHELXL-2014/7 (Sheldrick, 2014)'
_computing_structure_refinement 'SHELXL-2014/7 (Sheldrick, 2014)'
_computing_structure_solution 'SHELXT-2014/7 (Sheldrick, 2014)'
_diffrn_ambient_temperature 296(2)
_diffrn_measured_fraction_theta_full 0.993
_diffrn_measured_fraction_theta_max 0.995
_diffrn_measurement_device_type 'Xcalibur, Sapphire3'
_diffrn_measurement_method '\w scans'
_diffrn_radiation_type MoK\a
_diffrn_radiation_wavelength 0.71073
_diffrn_reflns_av_R_equivalents 0.0864
_diffrn_reflns_av_unetI/netI 0.1906
_diffrn_reflns_Laue_measured_fraction_full 0.993
_diffrn_reflns_Laue_measured_fraction_max 0.995
_diffrn_reflns_limit_h_max 32
_diffrn_reflns_limit_h_min -32
_diffrn_reflns_limit_k_max 17
_diffrn_reflns_limit_k_min -16
_diffrn_reflns_limit_l_max 6
_diffrn_reflns_limit_l_min -6
_diffrn_reflns_number 6479
_diffrn_reflns_point_group_measured_fraction_full 0.971
_diffrn_reflns_point_group_measured_fraction_max 0.974
_diffrn_reflns_theta_full 25.242
_diffrn_reflns_theta_max 28.499
_diffrn_reflns_theta_min 4.511
_diffrn_source 'Enhance (Mo) X-ray Source'
_exptl_absorpt_coefficient_mu 0.103
_exptl_absorpt_correction_T_max 1.00000
_exptl_absorpt_correction_T_min 0.49624
_exptl_absorpt_correction_type multi-scan
_exptl_absorpt_process_details
;
CrysAlisPro, Agilent Technologies,
Version 1.171.37.35.
Empirical absorption correction 
using spherical harmonics,
 implemented in SCALE3 ABSPACK 
scaling algorithm.
;
_exptl_crystal_colour colourless
_exptl_crystal_density_diffrn 1.398
_exptl_crystal_description plate
_exptl_crystal_F_000 640
_exptl_crystal_size_max 0.40
_exptl_crystal_size_mid 0.20
_exptl_crystal_size_min 0.02
_refine_diff_density_max 0.177
_refine_diff_density_min -0.191
_refine_diff_density_rms 0.045
_refine_ls_abs_structure_details
;
 Flack x determined using 332 quotients [(I+)-(I-)]/[(I+)+(I-)]
 (Parsons, Flack and Wagner, Acta Cryst. B69 (2013) 249-259).
;
_refine_ls_abs_structure_Flack -0.4(10)
_refine_ls_extinction_method none
_refine_ls_goodness_of_fit_ref 0.929
_refine_ls_hydrogen_treatment mixed
_refine_ls_matrix_type full
_refine_ls_number_parameters 218
_refine_ls_number_reflns 3564
_refine_ls_number_restraints 6
_refine_ls_restrained_S_all 0.929
_refine_ls_R_factor_all 0.2087
_refine_ls_R_factor_gt 0.0769
_refine_ls_shift/su_max 0.000
_refine_ls_shift/su_mean 0.000
_refine_ls_structure_factor_coef Fsqd
_refine_ls_weighting_details 'w=1/[\s^2^(Fo^2^)] where P=(Fo^2^+2Fc^2^)/3'
_refine_ls_weighting_scheme calc
_refine_ls_wR_factor_gt 0.0780
_refine_ls_wR_factor_ref 0.1091
_reflns_Friedel_coverage 0.751
_reflns_Friedel_fraction_full 0.942
_reflns_Friedel_fraction_max 0.947
_reflns_number_gt 1467
_reflns_number_total 3564
_reflns_threshold_expression 'I > 2\s(I)'
_cod_data_source_file c7ce02136d2.cif
_cod_data_source_block 4bH2Oexp3070
_cod_depositor_comments 'Adding full bibliography for 7230137--7230144.cif.'
_cod_database_code 7230142
_shelx_shelxl_version_number 2014/7
_shelx_space_group_comment
;
The symmetry employed for this shelxl refinement is uniquely defined
by the following loop, which should always be used as a source of
symmetry information in preference to the above space-group names.
They are only intended as comments.
;

loop_
_space_group_symop_operation_xyz
'x, y, z'
'-x, -y, z+1/2'
'x+1/2, -y+1/2, z'
'-x+1/2, y+1/2, z+1/2'

loop_
_atom_site_label
_atom_site_type_symbol
_atom_site_fract_x
_atom_site_fract_y
_atom_site_fract_z
_atom_site_U_iso_or_equiv
_atom_site_adp_type
_atom_site_occupancy
_atom_site_site_symmetry_order
_atom_site_calc_flag
_atom_site_refinement_flags_posn
_atom_site_refinement_flags_adp
N1 N 0.7542(2) 0.5287(4) 0.4836(12) 0.0405(15) Uani 1 1 d D .
N2 N 0.71221(17) 0.5620(4) 0.6652(12) 0.0381(13) Uani 1 1 d . .
N3 N 0.9485(2) 0.4636(5) -0.4298(16) 0.0611(19) Uani 1 1 d D .
O1 O 0.77975(15) 0.6977(3) 0.4015(10) 0.0476(12) Uani 1 1 d . .
O2 O 0.63365(16) 0.6909(3) 0.8703(11) 0.0510(13) Uani 1 1 d . .
O3 O 0.54979(16) 0.7159(4) 1.2063(11) 0.0564(14) Uani 1 1 d . .
O4 O 0.7527(2) 0.8050(4) 0.8969(14) 0.0545(12) Uani 1 1 d D .
C1 C 0.7860(2) 0.6021(5) 0.3557(14) 0.0356(15) Uani 1 1 d . .
C2 C 0.8285(2) 0.5628(5) 0.1531(14) 0.0351(15) Uani 1 1 d . .
C3 C 0.8652(2) 0.6340(5) 0.0399(14) 0.0451(18) Uani 1 1 d . .
H3 H 0.8633 0.7046 0.0936 0.054 Uiso 1 1 calc R U
C4 C 0.9050(2) 0.6021(5) -0.1533(15) 0.0479(19) Uani 1 1 d . .
H4 H 0.9299 0.6512 -0.2257 0.057 Uiso 1 1 calc R U
C5 C 0.9081(2) 0.4984(5) -0.2394(14) 0.0422(18) Uani 1 1 d . .
C6 C 0.8715(2) 0.4268(5) -0.1276(16) 0.0532(19) Uani 1 1 d . .
H6 H 0.8732 0.3564 -0.1829 0.064 Uiso 1 1 calc R U
C7 C 0.8321(2) 0.4589(6) 0.0669(16) 0.052(2) Uani 1 1 d . .
H7 H 0.8075 0.4096 0.1409 0.063 Uiso 1 1 calc R U
C8 C 0.6891(2) 0.4873(5) 0.8046(14) 0.0400(18) Uani 1 1 d . .
H8 H 0.7022 0.4187 0.7833 0.048 Uiso 1 1 calc R U
C9 C 0.6431(2) 0.5068(5) 0.9946(13) 0.0360(16) Uani 1 1 d . .
C10 C 0.6181(2) 0.6043(5) 1.0209(14) 0.0380(16) Uani 1 1 d . .
C11 C 0.5725(2) 0.6174(6) 1.2050(15) 0.0418(17) Uani 1 1 d . .
C12 C 0.5550(2) 0.5333(5) 1.3658(16) 0.0423(16) Uani 1 1 d . .
H12 H 0.5260 0.5423 1.4936 0.051 Uiso 1 1 calc R U
C13 C 0.5798(2) 0.4356(5) 1.3401(15) 0.0481(19) Uani 1 1 d . .
H13 H 0.5669 0.3790 1.4470 0.058 Uiso 1 1 calc R U
C14 C 0.6234(2) 0.4217(5) 1.1585(15) 0.0441(17) Uani 1 1 d . .
H14 H 0.6400 0.3557 1.1430 0.053 Uiso 1 1 calc R U
C15 C 0.5111(3) 0.7401(6) 1.4270(18) 0.071(3) Uani 1 1 d . .
H15A H 0.4779 0.7002 1.3982 0.106 Uiso 1 1 calc R U
H15B H 0.5027 0.8142 1.4229 0.106 Uiso 1 1 calc R U
H15C H 0.5269 0.7222 1.6079 0.106 Uiso 1 1 calc R U
H11N H 0.758(3) 0.461(2) 0.471(18) 0.085 Uiso 1 1 d D U
H14O H 0.759(3) 0.765(6) 1.029(13) 0.085 Uiso 1 1 d D U
H13N H 0.965(2) 0.512(4) -0.535(14) 0.085 Uiso 1 1 d D U
H23N H 0.944(3) 0.400(3) -0.485(17) 0.085 Uiso 1 1 d D U
H24O H 0.763(3) 0.774(6) 0.754(11) 0.085 Uiso 1 1 d D U
H12O H 0.670(2) 0.673(5) 0.809(17) 0.085 Uiso 1 1 d . U

loop_
_atom_site_aniso_label
_atom_site_aniso_U_11
_atom_site_aniso_U_22
_atom_site_aniso_U_33
_atom_site_aniso_U_23
_atom_site_aniso_U_13
_atom_site_aniso_U_12
N1 0.037(3) 0.038(3) 0.046(4) -0.005(3) 0.015(3) 0.004(3)
N2 0.036(3) 0.038(3) 0.040(3) -0.001(3) 0.007(3) 0.004(3)
N3 0.059(4) 0.060(5) 0.065(5) -0.002(4) 0.029(4) 0.009(4)
O1 0.071(3) 0.029(3) 0.043(3) -0.002(3) 0.015(3) 0.005(2)
O2 0.054(3) 0.043(3) 0.056(3) 0.003(3) 0.019(3) 0.004(2)
O3 0.058(3) 0.043(3) 0.068(4) -0.011(3) 0.026(3) 0.008(2)
O4 0.078(3) 0.035(3) 0.051(3) 0.000(3) -0.005(3) 0.008(2)
C1 0.039(3) 0.031(4) 0.037(4) 0.002(4) 0.001(3) 0.003(3)
C2 0.035(3) 0.037(4) 0.033(4) -0.004(3) 0.008(3) 0.001(3)
C3 0.055(4) 0.031(4) 0.049(5) 0.005(4) 0.011(4) -0.001(3)
C4 0.053(4) 0.039(4) 0.051(5) 0.008(4) 0.022(4) -0.007(3)
C5 0.038(3) 0.049(5) 0.039(4) 0.008(4) 0.006(3) 0.009(3)
C6 0.054(4) 0.042(4) 0.064(5) -0.010(5) 0.012(4) 0.003(4)
C7 0.050(4) 0.038(5) 0.069(6) 0.008(4) 0.016(4) -0.004(4)
C8 0.035(3) 0.039(4) 0.046(5) -0.007(4) 0.006(3) 0.001(3)
C9 0.030(3) 0.037(4) 0.040(4) -0.003(3) 0.003(3) -0.001(3)
C10 0.039(3) 0.035(4) 0.040(4) -0.002(4) 0.004(3) -0.006(3)
C11 0.042(3) 0.041(4) 0.042(5) -0.005(4) -0.001(3) -0.003(3)
C12 0.038(3) 0.051(5) 0.038(4) -0.006(4) 0.008(3) -0.006(3)
C13 0.049(3) 0.047(5) 0.048(5) 0.011(4) 0.002(4) -0.013(3)
C14 0.047(3) 0.040(4) 0.046(5) 0.001(4) -0.003(4) -0.002(3)
C15 0.063(4) 0.072(6) 0.078(7) -0.014(5) 0.032(5) 0.015(4)

loop_
_atom_type_symbol
_atom_type_description
_atom_type_scat_dispersion_real
_atom_type_scat_dispersion_imag
_atom_type_scat_source
C C 0.0033 0.0016 'International Tables Vol C Tables 4.2.6.8 and 6.1.1.4'
H H 0.0000 0.0000 'International Tables Vol C Tables 4.2.6.8 and 6.1.1.4'
N N 0.0061 0.0033 'International Tables Vol C Tables 4.2.6.8 and 6.1.1.4'
O O 0.0106 0.0060 'International Tables Vol C Tables 4.2.6.8 and 6.1.1.4'

loop_
_geom_angle_atom_site_label_1
_geom_angle_atom_site_label_2
_geom_angle_atom_site_label_3
_geom_angle
C1 N1 N2 118.7(5)
C1 N1 H11N 126(5)
N2 N1 H11N 115(5)
C8 N2 N1 114.1(5)
C5 N3 H13N 117(5)
C5 N3 H23N 114(5)
H13N N3 H23N 123(8)
C10 O2 H12O 103(4)
C11 O3 C15 117.5(6)
H14O O4 H24O 106(7)
O1 C1 N1 121.8(6)
O1 C1 C2 121.5(6)
N1 C1 C2 116.7(6)
C3 C2 C7 118.2(6)
C3 C2 C1 118.4(6)
C7 C2 C1 123.4(6)
C2 C3 C4 120.8(6)
C2 C3 H3 119.6
C4 C3 H3 119.6
C5 C4 C3 120.7(6)
C5 C4 H4 119.7
C3 C4 H4 119.7
C6 C5 C4 118.8(6)
C6 C5 N3 119.3(7)
C4 C5 N3 121.9(6)
C5 C6 C7 120.3(7)
C5 C6 H6 119.9
C7 C6 H6 119.9
C2 C7 C6 121.2(6)
C2 C7 H7 119.4
C6 C7 H7 119.4
N2 C8 C9 121.7(6)
N2 C8 H8 119.2
C9 C8 H8 119.2
C10 C9 C14 119.1(6)
C10 C9 C8 123.0(6)
C14 C9 C8 117.9(6)
O2 C10 C9 123.7(5)
O2 C10 C11 116.2(6)
C9 C10 C11 120.1(6)
O3 C11 C12 125.6(6)
O3 C11 C10 115.2(6)
C12 C11 C10 119.2(6)
C11 C12 C13 120.8(6)
C11 C12 H12 119.6
C13 C12 H12 119.6
C14 C13 C12 120.4(6)
C14 C13 H13 119.8
C12 C13 H13 119.8
C13 C14 C9 120.3(6)
C13 C14 H14 119.8
C9 C14 H14 119.8
O3 C15 H15A 109.5
O3 C15 H15B 109.5
H15A C15 H15B 109.5
O3 C15 H15C 109.5
H15A C15 H15C 109.5
H15B C15 H15C 109.5

loop_
_geom_bond_atom_site_label_1
_geom_bond_atom_site_label_2
_geom_bond_distance
N1 C1 1.349(7)
N1 N2 1.392(6)
N1 H11N 0.86(3)
N2 C8 1.279(7)
N3 C5 1.396(8)
N3 H13N 0.88(3)
N3 H23N 0.85(3)
O1 C1 1.238(7)
O2 C10 1.358(7)
O2 H12O 0.96(6)
O3 C11 1.363(7)
O3 C15 1.430(8)
O4 H14O 0.82(3)
O4 H24O 0.82(3)
C1 C2 1.488(7)
C2 C3 1.372(7)
C2 C7 1.379(8)
C3 C4 1.384(8)
C3 H3 0.9300
C4 C5 1.377(8)
C4 H4 0.9300
C5 C6 1.372(8)
C6 C7 1.383(8)
C6 H6 0.9300
C7 H7 0.9300
C8 C9 1.449(7)
C8 H8 0.9300
C9 C10 1.381(8)
C9 C14 1.409(8)
C10 C11 1.413(8)
C11 C12 1.374(8)
C12 C13 1.381(8)
C12 H12 0.9300
C13 C14 1.367(8)
C13 H13 0.9300
C14 H14 0.9300
C15 H15A 0.9600
C15 H15B 0.9600
C15 H15C 0.9600

loop_
_geom_torsion_atom_site_label_1
_geom_torsion_atom_site_label_2
_geom_torsion_atom_site_label_3
_geom_torsion_atom_site_label_4
_geom_torsion
C1 N1 N2 C8 -171.3(6)
N2 N1 C1 O1 1.9(9)
N2 N1 C1 C2 -177.2(5)
O1 C1 C2 C3 7.1(9)
N1 C1 C2 C3 -173.8(6)
O1 C1 C2 C7 -171.0(6)
N1 C1 C2 C7 8.1(9)
C7 C2 C3 C4 -0.7(9)
C1 C2 C3 C4 -178.9(6)
C2 C3 C4 C5 1.0(10)
C3 C4 C5 C6 -0.8(10)
C3 C4 C5 N3 -178.8(6)
C4 C5 C6 C7 0.3(10)
N3 C5 C6 C7 178.3(7)
C3 C2 C7 C6 0.2(10)
C1 C2 C7 C6 178.3(6)
C5 C6 C7 C2 0.0(11)
N1 N2 C8 C9 -177.4(5)
N2 C8 C9 C10 5.6(9)
N2 C8 C9 C14 -174.5(6)
C14 C9 C10 O2 -179.2(6)
C8 C9 C10 O2 0.7(9)
C14 C9 C10 C11 -1.5(9)
C8 C9 C10 C11 178.4(5)
C15 O3 C11 C12 11.8(9)
C15 O3 C11 C10 -167.7(6)
O2 C10 C11 O3 0.2(8)
C9 C10 C11 O3 -177.6(6)
O2 C10 C11 C12 -179.4(6)
C9 C10 C11 C12 2.8(9)
O3 C11 C12 C13 177.6(6)
C10 C11 C12 C13 -2.8(10)
C11 C12 C13 C14 1.6(10)
C12 C13 C14 C9 -0.3(10)
C10 C9 C14 C13 0.2(9)
C8 C9 C14 C13 -179.6(6)
